data_7705607
loop_
_publ_author_name
'Morris, Louis J.'
'Rajabi, Nasir A.'
'Hill, Michael S.'
'Manners, Ian'
'McMullin, Claire L.'
'Mahon, Mary F.'

_publ_section_title
;
 Phosphinoborane interception at magnesium by borane-assisted
 phosphine-borane dehydrogenation.
;
_journal_issue 41
_journal_name_full 'Dalton transactions (Cambridge, England : 2003)'
_journal_page_first 14584
_journal_page_last 14591
_journal_paper_doi 10.1039/d0dt03415k
_journal_volume 49
_journal_year 2020
_chemical_formula_moiety 'C71 H66 B3 F15 Mg N2 P2'
_chemical_formula_sum 'C71 H66 B3 F15 Mg N2 P2'
_chemical_formula_weight 1350.93
_space_group_crystal_system monoclinic
_space_group_IT_number 14
_space_group_name_Hall '-P 2yn'
_space_group_name_H-M_alt 'P 1 21/n 1'
_atom_sites_solution_hydrogens mixed
_atom_sites_solution_primary iterative
_audit_creation_date 2019-08-09
_audit_creation_method
;
Olex2 1.2
(compiled 2018.05.29 svn.r3508 for OlexSys, GUI svn.r5506)
;
_audit_update_record
;
2020-08-22 deposited with the CCDC.	2020-10-07 downloaded from the CCDC.
;
_cell_angle_alpha 90
_cell_angle_beta 95.9120(10)
_cell_angle_gamma 90
_cell_formula_units_Z 4
_cell_length_a 13.44930(10)
_cell_length_b 22.32750(10)
_cell_length_c 22.21820(10)
_cell_measurement_reflns_used 37847
_cell_measurement_temperature 150.00(10)
_cell_measurement_theta_max 72.8830
_cell_measurement_theta_min 3.6940
_cell_volume 6636.40(7)
_computing_cell_refinement 'CrysAlisPro 1.171.39.46 (Rigaku OD, 2018)'
_computing_data_collection 'CrysAlisPro 1.171.39.46 (Rigaku OD, 2018)'
_computing_data_reduction 'CrysAlisPro 1.171.39.46 (Rigaku OD, 2018)'
_computing_molecular_graphics 'Olex2 (Dolomanov et al., 2009)'
_computing_publication_material 'Olex2 (Dolomanov et al., 2009)'
_computing_structure_refinement 'ShelXL (Sheldrick, 2015)'
_computing_structure_solution 'olex2.solve (Bourhis et al., 2015)'
_diffrn_ambient_environment N~2~
_diffrn_ambient_temperature 150.00(10)
_diffrn_detector 'CCD plate'
_diffrn_detector_area_resol_mean 8.1150
_diffrn_detector_type EosS2
_diffrn_measured_fraction_theta_full 1.000
_diffrn_measured_fraction_theta_max 0.997
_diffrn_measurement_device 'four-circle diffractometer'
_diffrn_measurement_device_type 'SuperNova, Dual, Cu at home/near, EosS2'
_diffrn_measurement_method '\w scans'
_diffrn_radiation_monochromator mirror
_diffrn_radiation_probe x-ray
_diffrn_radiation_type CuK\a
_diffrn_radiation_wavelength 1.54184
_diffrn_reflns_av_R_equivalents 0.0370
_diffrn_reflns_av_unetI/netI 0.0219
_diffrn_reflns_Laue_measured_fraction_full 1.000
_diffrn_reflns_Laue_measured_fraction_max 0.997
_diffrn_reflns_limit_h_max 16
_diffrn_reflns_limit_h_min -15
_diffrn_reflns_limit_k_max 27
_diffrn_reflns_limit_k_min -25
_diffrn_reflns_limit_l_max 27
_diffrn_reflns_limit_l_min -27
_diffrn_reflns_number 87586
_diffrn_reflns_point_group_measured_fraction_full 1.000
_diffrn_reflns_point_group_measured_fraction_max 0.997
_diffrn_reflns_theta_full 67.684
_diffrn_reflns_theta_max 73.121
_diffrn_reflns_theta_min 3.852
_diffrn_source 'micro-focus sealed X-ray tube'
_diffrn_source_type 'SuperNova (Cu) X-ray Source'
_exptl_absorpt_coefficient_mu 1.431
_exptl_absorpt_correction_T_max 0.965
_exptl_absorpt_correction_T_min 0.578
_exptl_absorpt_correction_type gaussian
_exptl_absorpt_process_details
;
CrysAlisPro 1.171.39.46 (Rigaku Oxford Diffraction, 2018)
Numerical absorption correction based on gaussian integration over
			a multifaceted crystal model
Empirical absorption correction using spherical harmonics,
 implemented in SCALE3 ABSPACK scaling algorithm.
;
_exptl_crystal_colour colourless
_exptl_crystal_colour_primary colourless
_exptl_crystal_density_diffrn 1.352
_exptl_crystal_description block
_exptl_crystal_F_000 2792
_exptl_crystal_size_max 0.239
_exptl_crystal_size_mid 0.204
_exptl_crystal_size_min 0.136
_refine_diff_density_max 0.471
_refine_diff_density_min -0.513
_refine_diff_density_rms 0.042
_refine_ls_extinction_method none
_refine_ls_goodness_of_fit_ref 1.029
_refine_ls_hydrogen_treatment mixed
_refine_ls_matrix_type full
_refine_ls_number_parameters 881
_refine_ls_number_reflns 13269
_refine_ls_number_restraints 0
_refine_ls_restrained_S_all 1.029
_refine_ls_R_factor_all 0.0423
_refine_ls_R_factor_gt 0.0377
_refine_ls_shift/su_max 0.001
_refine_ls_shift/su_mean 0.000
_refine_ls_structure_factor_coef Fsqd
_refine_ls_weighting_details 'w=1/[\s^2^(Fo^2^)+(0.0471P)^2^+3.2975P] where P=(Fo^2^+2Fc^2^)/3'
_refine_ls_weighting_scheme calc
_refine_ls_wR_factor_gt 0.0972
_refine_ls_wR_factor_ref 0.1006
_reflns_Friedel_coverage 0.000
_reflns_number_gt 11922
_reflns_number_total 13269
_reflns_threshold_expression 'I > 2\s(I)'
_cod_data_source_file d0dt03415k2.cif
_cod_data_source_block s19msh137-cpd-5a
_cod_depositor_comments 'Adding full bibliography for 7705606--7705607.cif.'
_cod_database_code 7705607
_shelxl_version_number 2014-3
_shelx_space_group_comment
;
The symmetry employed for this shelxl refinement is uniquely defined
by the following loop, which should always be used as a source of
symmetry information in preference to the above space-group names.
They are only intended as comments.
;
_olex2_refinement_description
;
1. Fixed Uiso
 At 1.2 times of:
  All C(H) groups
 At 1.5 times of:
  All C(H,H,H) groups
2.a Ternary CH refined with riding coordinates:
 C13(H13), C16(H16), C25(H25), C28(H28)
2.b Aromatic/amide H refined with riding coordinates:
 C8(H8), C9(H9), C10(H10), C20(H20), C21(H21), C22(H22), C31(H31), C32(H32),
 C33(H33), C34(H34), C35(H35), C37(H37), C38(H38), C39(H39), C40(H40), C41(H41),
  C43(H43), C44(H44), C45(H45), C46(H46), C47(H47), C49(H49), C50(H50),
 C51(H51), C52(H52), C53(H53)
2.c Idealised Me refined as rotating group:
 C1(H1A,H1B,H1C), C5(H5A,H5B,H5C), C12(H12A,H12B,H12C), C14(H14A,H14B,H14C),
 C15(H15A,H15B,H15C), C17(H17A,H17B,H17C), C24(H24A,H24B,H24C), C26(H26A,H26B,
 H26C), C27(H27A,H27B,H27C), C29(H29A,H29B,H29C)
;
_olex2_submission_special_instructions 'No special instructions were received'

loop_
_space_group_symop_operation_xyz
'x, y, z'
'-x+1/2, y+1/2, -z+1/2'
'-x, -y, -z'
'x-1/2, -y-1/2, z-1/2'

loop_
_atom_site_label
_atom_site_type_symbol
_atom_site_fract_x
_atom_site_fract_y
_atom_site_fract_z
_atom_site_U_iso_or_equiv
_atom_site_adp_type
_atom_site_occupancy
_atom_site_site_symmetry_order
_atom_site_calc_flag
_atom_site_refinement_flags_posn
_atom_site_refinement_flags_adp
_atom_site_refinement_flags_occupancy
_atom_site_disorder_assembly
_atom_site_disorder_group
P1 P 0.00702(3) 0.22622(2) 0.69611(2) 0.02617(9) Uani 1 1 d . . . . .
P2 P 0.32630(3) 0.34568(2) 0.58247(2) 0.02265(8) Uani 1 1 d . . . . .
Mg1 Mg 0.19593(4) 0.22099(2) 0.68750(2) 0.02224(10) Uani 1 1 d . . . . .
H2A H 0.2197(16) 0.2561(9) 0.6002(9) 0.040(5) Uiso 1 1 d . . . . .
H2B H 0.3361(16) 0.2472(10) 0.6433(9) 0.040(5) Uiso 1 1 d . . . . .
H2C H 0.2488(15) 0.3007(9) 0.6658(9) 0.039(5) Uiso 1 1 d . . . . .
F1 F 0.33573(9) 0.27515(4) 0.37682(4) 0.0410(2) Uani 1 1 d . . . . .
F2 F 0.25618(8) 0.33609(5) 0.28296(4) 0.0394(2) Uani 1 1 d . . . . .
F3 F 0.20453(9) 0.45268(5) 0.29319(5) 0.0489(3) Uani 1 1 d . . . . .
F4 F 0.24303(9) 0.50850(5) 0.40216(5) 0.0462(3) Uani 1 1 d . . . . .
F5 F 0.33809(8) 0.45136(4) 0.49516(4) 0.0345(2) Uani 1 1 d . . . . .
F6 F 0.52087(7) 0.40761(4) 0.43494(4) 0.0355(2) Uani 1 1 d . . . . .
F7 F 0.71152(8) 0.42918(5) 0.46479(5) 0.0433(2) Uani 1 1 d . . . . .
F8 F 0.81229(8) 0.37733(5) 0.56322(6) 0.0507(3) Uani 1 1 d . . . . .
F9 F 0.71289(8) 0.30269(5) 0.63413(5) 0.0479(3) Uani 1 1 d . . . . .
F10 F 0.52096(7) 0.27735(4) 0.60336(4) 0.0340(2) Uani 1 1 d . . . . .
F11 F 0.20049(7) 0.26072(4) 0.48037(5) 0.0365(2) Uani 1 1 d . . . . .
F12 F 0.16720(9) 0.14758(5) 0.45049(6) 0.0512(3) Uani 1 1 d . . . . .
F13 F 0.32279(10) 0.07044(5) 0.44288(6) 0.0526(3) Uani 1 1 d . . . . .
F14 F 0.51316(9) 0.11070(5) 0.47129(6) 0.0510(3) Uani 1 1 d . . . . .
F15 F 0.54913(8) 0.22351(5) 0.49496(5) 0.0433(2) Uani 1 1 d . . . . .
N1 N 0.20266(9) 0.12709(5) 0.68938(5) 0.0236(2) Uani 1 1 d . . . . .
N2 N 0.24021(9) 0.22802(5) 0.78093(5) 0.0235(2) Uani 1 1 d . . . . .
C1 C 0.16003(13) 0.03885(7) 0.74867(8) 0.0331(3) Uani 1 1 d . . . . .
H1A H 0.0932 0.0293 0.7569 0.050 Uiso 1 1 calc GR . . . .
H1B H 0.2060 0.0282 0.7829 0.050 Uiso 1 1 calc GR . . . .
H1C H 0.1760 0.0169 0.7138 0.050 Uiso 1 1 calc GR . . . .
C2 C 0.16765(11) 0.10483(6) 0.73672(7) 0.0243(3) Uani 1 1 d . . . . .
C3 C 0.12750(11) 0.14273(7) 0.78405(7) 0.0254(3) Uani 1 1 d . . . . .
H3 H 0.1156(12) 0.1152(8) 0.8167(8) 0.021(4) Uiso 1 1 d . . . . .
C4 C 0.18949(11) 0.19253(7) 0.81213(6) 0.0260(3) Uani 1 1 d . . . . .
C5 C 0.18608(16) 0.19825(9) 0.87932(7) 0.0422(4) Uani 1 1 d . . . . .
H5A H 0.2108 0.2369 0.8925 0.063 Uiso 1 1 calc GR . . . .
H5B H 0.2269 0.1677 0.8997 0.063 Uiso 1 1 calc GR . . . .
H5C H 0.1184 0.1938 0.8887 0.063 Uiso 1 1 calc GR . . . .
C6 C 0.23109(12) 0.08602(6) 0.64318(7) 0.0265(3) Uani 1 1 d . . . . .
C7 C 0.15623(13) 0.05868(7) 0.60361(7) 0.0296(3) Uani 1 1 d . . . . .
C8 C 0.18555(14) 0.01746(8) 0.56168(8) 0.0358(4) Uani 1 1 d . . . . .
H8 H 0.1369 -0.0013 0.5354 0.043 Uiso 1 1 calc R . . . .
C9 C 0.28441(15) 0.00374(8) 0.55811(8) 0.0403(4) Uani 1 1 d . . . . .
H9 H 0.3021 -0.0247 0.5305 0.048 Uiso 1 1 calc R . . . .
C10 C 0.35715(14) 0.03254(8) 0.59590(8) 0.0387(4) Uani 1 1 d . . . . .
H10 H 0.4241 0.0239 0.5927 0.046 Uiso 1 1 calc R . . . .
C11 C 0.33259(12) 0.07438(7) 0.63883(7) 0.0314(3) Uani 1 1 d . . . . .
C12 C 0.00555(15) 0.09814(9) 0.54134(8) 0.0420(4) Uani 1 1 d . . . . .
H12A H 0.0410 0.1342 0.5336 0.063 Uiso 1 1 calc GR . . . .
H12B H -0.0644 0.1069 0.5412 0.063 Uiso 1 1 calc GR . . . .
H12C H 0.0148 0.0692 0.5105 0.063 Uiso 1 1 calc GR . . . .
C13 C 0.04569(13) 0.07293(7) 0.60314(7) 0.0327(3) Uani 1 1 d . . . . .
H13 H 0.0382 0.1038 0.6338 0.039 Uiso 1 1 calc R . . . .
C14 C -0.01650(15) 0.01828(9) 0.61795(10) 0.0458(4) Uani 1 1 d . . . . .
H14A H -0.0160 -0.0107 0.5861 0.069 Uiso 1 1 calc GR . . . .
H14B H -0.0840 0.0305 0.6216 0.069 Uiso 1 1 calc GR . . . .
H14C H 0.0116 0.0009 0.6554 0.069 Uiso 1 1 calc GR . . . .
C15 C 0.50196(16) 0.12453(11) 0.64668(12) 0.0566(6) Uani 1 1 d . . . . .
H15A H 0.5346 0.0909 0.6303 0.085 Uiso 1 1 calc GR . . . .
H15B H 0.5490 0.1461 0.6740 0.085 Uiso 1 1 calc GR . . . .
H15C H 0.4762 0.1505 0.6143 0.085 Uiso 1 1 calc GR . . . .
C16 C 0.41586(13) 0.10232(8) 0.68078(8) 0.0359(4) Uani 1 1 d . . . . .
H16 H 0.3880 0.1370 0.7002 0.043 Uiso 1 1 calc R . . . .
C17 C 0.45179(16) 0.05772(10) 0.73039(11) 0.0542(5) Uani 1 1 d . . . . .
H17A H 0.3970 0.0469 0.7526 0.081 Uiso 1 1 calc GR . . . .
H17B H 0.5037 0.0757 0.7573 0.081 Uiso 1 1 calc GR . . . .
H17C H 0.4773 0.0226 0.7124 0.081 Uiso 1 1 calc GR . . . .
C18 C 0.30444(12) 0.27197(7) 0.81404(7) 0.0280(3) Uani 1 1 d . . . . .
C19 C 0.40058(13) 0.25465(8) 0.83803(7) 0.0351(4) Uani 1 1 d . . . . .
C20 C 0.45920(15) 0.29600(9) 0.87325(8) 0.0434(4) Uani 1 1 d . . . . .
H20 H 0.5230 0.2851 0.8898 0.052 Uiso 1 1 calc R . . . .
C21 C 0.42427(16) 0.35218(9) 0.88380(8) 0.0460(5) Uani 1 1 d . . . . .
H21 H 0.4634 0.3787 0.9083 0.055 Uiso 1 1 calc R . . . .
C22 C 0.33115(16) 0.36948(8) 0.85816(8) 0.0417(4) Uani 1 1 d . . . . .
H22 H 0.3088 0.4081 0.8647 0.050 Uiso 1 1 calc R . . . .
C23 C 0.26932(13) 0.32998(7) 0.82243(7) 0.0325(3) Uani 1 1 d . . . . .
C24 C 0.53781(17) 0.20355(11) 0.79151(14) 0.0649(7) Uani 1 1 d . . . . .
H24A H 0.5186 0.2247 0.7545 0.097 Uiso 1 1 calc GR . . . .
H24B H 0.5653 0.1653 0.7824 0.097 Uiso 1 1 calc GR . . . .
H24C H 0.5871 0.2264 0.8160 0.097 Uiso 1 1 calc GR . . . .
C25 C 0.44619(14) 0.19437(9) 0.82582(9) 0.0437(4) Uani 1 1 d . . . . .
H25 H 0.3968 0.1713 0.7998 0.052 Uiso 1 1 calc R . . . .
C26 C 0.4731(2) 0.15851(11) 0.88384(13) 0.0728(8) Uani 1 1 d . . . . .
H26A H 0.5234 0.1796 0.9094 0.109 Uiso 1 1 calc GR . . . .
H26B H 0.4982 0.1199 0.8738 0.109 Uiso 1 1 calc GR . . . .
H26C H 0.4146 0.1536 0.9047 0.109 Uiso 1 1 calc GR . . . .
C27 C 0.17622(17) 0.41050(9) 0.76287(11) 0.0532(5) Uani 1 1 d . . . . .
H27A H 0.1938 0.4416 0.7919 0.080 Uiso 1 1 calc GR . . . .
H27B H 0.1133 0.4199 0.7404 0.080 Uiso 1 1 calc GR . . . .
H27C H 0.2269 0.4074 0.7356 0.080 Uiso 1 1 calc GR . . . .
C28 C 0.16764(14) 0.35115(8) 0.79573(8) 0.0369(4) Uani 1 1 d . . . . .
H28 H 0.1406 0.3213 0.7661 0.044 Uiso 1 1 calc R . . . .
C29 C 0.09513(18) 0.35707(12) 0.84397(11) 0.0581(6) Uani 1 1 d . . . . .
H29A H 0.0853 0.3185 0.8616 0.087 Uiso 1 1 calc GR . . . .
H29B H 0.0322 0.3721 0.8258 0.087 Uiso 1 1 calc GR . . . .
H29C H 0.1223 0.3842 0.8749 0.087 Uiso 1 1 calc GR . . . .
C30 C -0.05334(12) 0.29582(7) 0.71758(7) 0.0309(3) Uani 1 1 d . . . . .
C31 C -0.03687(14) 0.34906(8) 0.68743(8) 0.0374(4) Uani 1 1 d . . . . .
H31 H 0.0093 0.3501 0.6590 0.045 Uiso 1 1 calc R . . . .
C32 C -0.08910(16) 0.40048(9) 0.69968(9) 0.0456(4) Uani 1 1 d . . . . .
H32 H -0.0777 0.4358 0.6793 0.055 Uiso 1 1 calc R . . . .
C33 C -0.15768(16) 0.39991(10) 0.74167(11) 0.0514(5) Uani 1 1 d . . . . .
H33 H -0.1917 0.4347 0.7500 0.062 Uiso 1 1 calc R . . . .
C34 C -0.17557(16) 0.34700(10) 0.77142(10) 0.0506(5) Uani 1 1 d . . . . .
H34 H -0.2222 0.3462 0.7996 0.061 Uiso 1 1 calc R . . . .
C35 C -0.12404(14) 0.29531(8) 0.75924(8) 0.0395(4) Uani 1 1 d . . . . .
H35 H -0.1368 0.2599 0.7791 0.047 Uiso 1 1 calc R . . . .
C36 C -0.08115(12) 0.20793(8) 0.63003(7) 0.0320(3) Uani 1 1 d . . . . .
C37 C -0.07099(15) 0.23696(8) 0.57539(8) 0.0398(4) Uani 1 1 d . . . . .
H37 H -0.0165 0.2620 0.5722 0.048 Uiso 1 1 calc R . . . .
C38 C -0.14121(17) 0.22894(10) 0.52580(9) 0.0506(5) Uani 1 1 d . . . . .
H38 H -0.1333 0.2484 0.4896 0.061 Uiso 1 1 calc R . . . .
C39 C -0.22242(16) 0.19236(12) 0.52997(10) 0.0551(6) Uani 1 1 d . . . . .
H39 H -0.2692 0.1869 0.4966 0.066 Uiso 1 1 calc R . . . .
C40 C -0.23441(15) 0.16378(12) 0.58389(10) 0.0563(6) Uani 1 1 d . . . . .
H40 H -0.2896 0.1393 0.5868 0.068 Uiso 1 1 calc R . . . .
C41 C -0.16396(13) 0.17152(10) 0.63401(9) 0.0427(4) Uani 1 1 d . . . . .
H41 H -0.1725 0.1522 0.6702 0.051 Uiso 1 1 calc R . . . .
C42 C 0.21541(11) 0.39441(7) 0.57366(7) 0.0263(3) Uani 1 1 d . . . . .
C43 C 0.12908(14) 0.37586(9) 0.53916(9) 0.0417(4) Uani 1 1 d . . . . .
H43 H 0.1293 0.3401 0.5177 0.050 Uiso 1 1 calc R . . . .
C44 C 0.04242(14) 0.40991(10) 0.53621(10) 0.0480(5) Uani 1 1 d . . . . .
H44 H -0.0148 0.3968 0.5128 0.058 Uiso 1 1 calc R . . . .
C45 C 0.04046(14) 0.46268(9) 0.56749(8) 0.0413(4) Uani 1 1 d . . . . .
H45 H -0.0180 0.4852 0.5659 0.050 Uiso 1 1 calc R . . . .
C46 C 0.12564(16) 0.48203(9) 0.60122(10) 0.0472(5) Uani 1 1 d . . . . .
H46 H 0.1250 0.5181 0.6222 0.057 Uiso 1 1 calc R . . . .
C47 C 0.21278(14) 0.44825(8) 0.60436(9) 0.0406(4) Uani 1 1 d . . . . .
H47 H 0.2700 0.4620 0.6273 0.049 Uiso 1 1 calc R . . . .
C48 C 0.41604(11) 0.38672(7) 0.63489(7) 0.0259(3) Uani 1 1 d . . . . .
C49 C 0.46029(12) 0.44009(7) 0.61807(7) 0.0312(3) Uani 1 1 d . . . . .
H49 H 0.4430 0.4559 0.5797 0.037 Uiso 1 1 calc R . . . .
C50 C 0.52938(13) 0.46954(8) 0.65789(8) 0.0371(4) Uani 1 1 d . . . . .
H50 H 0.5575 0.5053 0.6463 0.045 Uiso 1 1 calc R . . . .
C51 C 0.55706(13) 0.44642(9) 0.71473(8) 0.0404(4) Uani 1 1 d . . . . .
H51 H 0.6043 0.4661 0.7412 0.048 Uiso 1 1 calc R . . . .
C52 C 0.51406(14) 0.39388(9) 0.73204(8) 0.0427(4) Uani 1 1 d . . . . .
H52 H 0.5324 0.3781 0.7703 0.051 Uiso 1 1 calc R . . . .
C53 C 0.44356(13) 0.36437(8) 0.69270(8) 0.0346(3) Uani 1 1 d . . . . .
H53 H 0.4144 0.3293 0.7051 0.042 Uiso 1 1 calc R . . . .
C54 C 0.33556(11) 0.35828(7) 0.44408(7) 0.0256(3) Uani 1 1 d . . . . .
C55 C 0.31414(12) 0.33281(7) 0.38721(7) 0.0286(3) Uani 1 1 d . . . . .
C56 C 0.27184(12) 0.36353(8) 0.33664(7) 0.0312(3) Uani 1 1 d . . . . .
C57 C 0.24609(12) 0.42252(8) 0.34171(8) 0.0334(3) Uani 1 1 d . . . . .
C58 C 0.26560(12) 0.45034(7) 0.39658(8) 0.0322(3) Uani 1 1 d . . . . .
C59 C 0.31131(12) 0.41882(7) 0.44514(7) 0.0277(3) Uani 1 1 d . . . . .
C60 C 0.50867(11) 0.34165(7) 0.51871(7) 0.0258(3) Uani 1 1 d . . . . .
C61 C 0.56285(12) 0.38047(7) 0.48584(7) 0.0280(3) Uani 1 1 d . . . . .
C62 C 0.66320(13) 0.39296(7) 0.50046(8) 0.0331(3) Uani 1 1 d . . . . .
C63 C 0.71470(12) 0.36684(8) 0.55007(9) 0.0366(4) Uani 1 1 d . . . . .
C64 C 0.66469(13) 0.32869(8) 0.58548(8) 0.0345(4) Uani 1 1 d . . . . .
C65 C 0.56506(12) 0.31706(7) 0.56882(7) 0.0294(3) Uani 1 1 d . . . . .
C66 C 0.37642(12) 0.24949(7) 0.49403(7) 0.0266(3) Uani 1 1 d . . . . .
C67 C 0.28176(13) 0.22474(7) 0.48180(7) 0.0301(3) Uani 1 1 d . . . . .
C68 C 0.26164(14) 0.16605(8) 0.46523(8) 0.0359(4) Uani 1 1 d . . . . .
C69 C 0.33968(15) 0.12699(7) 0.46107(8) 0.0384(4) Uani 1 1 d . . . . .
C70 C 0.43519(15) 0.14797(8) 0.47394(8) 0.0369(4) Uani 1 1 d . . . . .
C71 C 0.45191(13) 0.20780(7) 0.48870(7) 0.0320(3) Uani 1 1 d . . . . .
B1 B 0.00691(13) 0.16526(8) 0.76077(8) 0.0297(4) Uani 1 1 d . . . . .
H1D H -0.0243(16) 0.1851(10) 0.8035(10) 0.045(6) Uiso 1 1 d . . . . .
H1E H -0.0355(17) 0.1224(10) 0.7434(10) 0.047(6) Uiso 1 1 d . . . . .
B2 B 0.27994(14) 0.27901(8) 0.62690(8) 0.0295(4) Uani 1 1 d . . . . .
B3 B 0.39136(13) 0.32261(7) 0.50317(7) 0.0238(3) Uani 1 1 d . . . . .

loop_
_atom_site_aniso_label
_atom_site_aniso_U_11
_atom_site_aniso_U_22
_atom_site_aniso_U_33
_atom_site_aniso_U_23
_atom_site_aniso_U_13
_atom_site_aniso_U_12
P1 0.02494(18) 0.02859(19) 0.02519(18) 0.00376(14) 0.00360(14) 0.00162(14)
P2 0.02487(18) 0.02243(17) 0.02140(17) 0.00190(13) 0.00599(13) -0.00107(13)
Mg1 0.0255(2) 0.0214(2) 0.0200(2) 0.00162(17) 0.00327(18) -0.00321(18)
F1 0.0668(7) 0.0305(5) 0.0265(5) -0.0026(4) 0.0088(4) 0.0061(5)
F2 0.0439(6) 0.0480(6) 0.0253(5) -0.0027(4) -0.0004(4) -0.0036(5)
F3 0.0533(7) 0.0496(6) 0.0401(6) 0.0130(5) -0.0132(5) 0.0074(5)
F4 0.0610(7) 0.0289(5) 0.0477(6) 0.0061(4) 0.0004(5) 0.0128(5)
F5 0.0505(6) 0.0256(4) 0.0279(5) -0.0003(4) 0.0059(4) 0.0001(4)
F6 0.0361(5) 0.0374(5) 0.0343(5) 0.0097(4) 0.0094(4) -0.0023(4)
F7 0.0395(5) 0.0361(5) 0.0575(7) -0.0028(5) 0.0206(5) -0.0105(4)
F8 0.0269(5) 0.0515(7) 0.0726(8) -0.0105(6) 0.0001(5) -0.0045(5)
F9 0.0400(6) 0.0540(7) 0.0467(6) 0.0028(5) -0.0106(5) 0.0084(5)
F10 0.0357(5) 0.0356(5) 0.0311(5) 0.0079(4) 0.0055(4) 0.0044(4)
F11 0.0297(5) 0.0357(5) 0.0439(5) -0.0041(4) 0.0028(4) 0.0006(4)
F12 0.0465(6) 0.0428(6) 0.0640(7) -0.0106(5) 0.0041(5) -0.0145(5)
F13 0.0788(8) 0.0255(5) 0.0556(7) -0.0080(5) 0.0166(6) -0.0072(5)
F14 0.0602(7) 0.0327(5) 0.0619(7) -0.0033(5) 0.0155(6) 0.0165(5)
F15 0.0322(5) 0.0374(5) 0.0610(7) -0.0103(5) 0.0081(5) 0.0066(4)
N1 0.0246(6) 0.0220(6) 0.0243(6) 0.0008(5) 0.0024(5) -0.0016(5)
N2 0.0259(6) 0.0231(6) 0.0211(6) 0.0008(5) 0.0013(5) -0.0029(5)
C1 0.0423(9) 0.0240(7) 0.0335(8) 0.0064(6) 0.0061(7) 0.0002(6)
C2 0.0229(7) 0.0226(7) 0.0266(7) 0.0032(5) -0.0003(5) -0.0020(5)
C3 0.0277(7) 0.0251(7) 0.0237(7) 0.0050(6) 0.0036(6) -0.0026(6)
C4 0.0300(7) 0.0269(7) 0.0208(7) 0.0027(5) 0.0019(6) -0.0014(6)
C5 0.0595(12) 0.0455(10) 0.0221(8) 0.0004(7) 0.0065(7) -0.0173(9)
C6 0.0337(8) 0.0202(7) 0.0261(7) 0.0027(5) 0.0064(6) 0.0019(6)
C7 0.0377(9) 0.0237(7) 0.0274(7) 0.0008(6) 0.0025(6) 0.0016(6)
C8 0.0477(10) 0.0283(8) 0.0309(8) -0.0035(6) 0.0017(7) 0.0043(7)
C9 0.0553(11) 0.0317(8) 0.0356(9) -0.0030(7) 0.0122(8) 0.0109(8)
C10 0.0396(9) 0.0361(9) 0.0426(9) 0.0033(7) 0.0144(7) 0.0111(7)
C11 0.0342(8) 0.0279(8) 0.0329(8) 0.0055(6) 0.0072(6) 0.0029(6)
C12 0.0450(10) 0.0437(10) 0.0359(9) -0.0033(8) -0.0029(7) 0.0106(8)
C13 0.0351(8) 0.0304(8) 0.0317(8) -0.0064(6) -0.0014(6) 0.0016(6)
C14 0.0414(10) 0.0435(10) 0.0515(11) -0.0015(8) 0.0004(8) -0.0058(8)
C15 0.0446(11) 0.0581(13) 0.0709(15) -0.0024(11) 0.0237(10) -0.0108(10)
C16 0.0296(8) 0.0333(8) 0.0453(10) 0.0039(7) 0.0067(7) 0.0006(7)
C17 0.0462(11) 0.0448(11) 0.0669(14) 0.0143(10) -0.0164(10) -0.0076(9)
C18 0.0360(8) 0.0280(7) 0.0197(7) 0.0005(6) 0.0016(6) -0.0103(6)
C19 0.0383(9) 0.0369(9) 0.0283(8) 0.0035(7) -0.0054(7) -0.0087(7)
C20 0.0438(10) 0.0481(11) 0.0353(9) 0.0020(8) -0.0110(8) -0.0130(8)
C21 0.0566(12) 0.0467(11) 0.0322(9) -0.0058(8) -0.0073(8) -0.0211(9)
C22 0.0574(12) 0.0337(9) 0.0339(9) -0.0086(7) 0.0047(8) -0.0128(8)
C23 0.0419(9) 0.0307(8) 0.0253(7) -0.0032(6) 0.0057(6) -0.0087(7)
C24 0.0366(11) 0.0563(13) 0.101(2) -0.0084(13) 0.0048(11) 0.0015(10)
C25 0.0357(9) 0.0404(10) 0.0510(11) 0.0030(8) -0.0142(8) -0.0016(7)
C26 0.0866(19) 0.0497(13) 0.0734(17) 0.0149(12) -0.0339(14) -0.0010(12)
C27 0.0502(12) 0.0348(10) 0.0733(15) 0.0040(9) 0.0001(10) 0.0032(8)
C28 0.0420(9) 0.0289(8) 0.0401(9) -0.0088(7) 0.0056(7) -0.0033(7)
C29 0.0516(12) 0.0667(14) 0.0590(13) -0.0172(11) 0.0197(10) -0.0093(11)
C30 0.0311(8) 0.0322(8) 0.0291(8) 0.0023(6) 0.0024(6) 0.0047(6)
C31 0.0417(9) 0.0354(9) 0.0355(9) 0.0066(7) 0.0053(7) 0.0028(7)
C32 0.0535(11) 0.0349(9) 0.0480(11) 0.0090(8) 0.0028(9) 0.0082(8)
C33 0.0502(11) 0.0417(10) 0.0623(13) 0.0006(9) 0.0059(10) 0.0171(9)
C34 0.0488(11) 0.0512(12) 0.0543(12) 0.0023(9) 0.0181(9) 0.0143(9)
C35 0.0422(10) 0.0381(9) 0.0398(9) 0.0059(7) 0.0123(8) 0.0064(7)
C36 0.0292(8) 0.0366(8) 0.0298(8) -0.0010(6) 0.0006(6) 0.0083(6)
C37 0.0468(10) 0.0391(9) 0.0330(9) 0.0033(7) 0.0018(7) 0.0097(8)
C38 0.0582(13) 0.0575(12) 0.0343(9) 0.0023(8) -0.0034(9) 0.0237(10)
C39 0.0419(11) 0.0792(15) 0.0412(11) -0.0133(10) -0.0106(8) 0.0235(11)
C40 0.0276(9) 0.0873(17) 0.0536(12) -0.0153(11) 0.0019(8) -0.0017(10)
C41 0.0291(8) 0.0620(12) 0.0372(9) -0.0038(8) 0.0039(7) -0.0003(8)
C42 0.0273(7) 0.0275(7) 0.0249(7) 0.0042(6) 0.0076(6) 0.0015(6)
C43 0.0332(9) 0.0414(10) 0.0496(10) -0.0134(8) 0.0006(8) 0.0047(7)
C44 0.0306(9) 0.0594(12) 0.0523(11) -0.0082(9) -0.0031(8) 0.0070(8)
C45 0.0366(9) 0.0491(10) 0.0394(9) 0.0072(8) 0.0099(7) 0.0158(8)
C46 0.0480(11) 0.0407(10) 0.0526(11) -0.0108(9) 0.0032(9) 0.0140(8)
C47 0.0379(9) 0.0386(9) 0.0443(10) -0.0102(8) -0.0013(8) 0.0066(7)
C48 0.0248(7) 0.0287(7) 0.0251(7) -0.0018(6) 0.0060(6) 0.0003(6)
C49 0.0337(8) 0.0332(8) 0.0278(7) -0.0006(6) 0.0078(6) -0.0043(6)
C50 0.0332(9) 0.0378(9) 0.0416(9) -0.0062(7) 0.0101(7) -0.0081(7)
C51 0.0288(8) 0.0515(11) 0.0400(9) -0.0111(8) -0.0007(7) -0.0045(7)
C52 0.0407(10) 0.0545(11) 0.0313(9) 0.0026(8) -0.0040(7) -0.0009(8)
C53 0.0356(9) 0.0373(9) 0.0309(8) 0.0046(7) 0.0028(7) -0.0010(7)
C54 0.0259(7) 0.0275(7) 0.0244(7) 0.0027(6) 0.0076(6) -0.0004(6)
C55 0.0319(8) 0.0271(7) 0.0282(7) 0.0013(6) 0.0090(6) 0.0003(6)
C56 0.0290(8) 0.0393(9) 0.0254(7) -0.0008(6) 0.0032(6) -0.0047(6)
C57 0.0277(8) 0.0389(9) 0.0327(8) 0.0106(7) -0.0017(6) 0.0007(6)
C58 0.0315(8) 0.0275(8) 0.0379(9) 0.0057(6) 0.0053(6) 0.0039(6)
C59 0.0284(7) 0.0287(7) 0.0269(7) 0.0010(6) 0.0066(6) -0.0007(6)
C60 0.0274(7) 0.0249(7) 0.0262(7) -0.0023(6) 0.0078(6) 0.0021(6)
C61 0.0323(8) 0.0257(7) 0.0272(7) -0.0021(6) 0.0087(6) 0.0022(6)
C62 0.0342(8) 0.0270(8) 0.0404(9) -0.0072(7) 0.0153(7) -0.0043(6)
C63 0.0261(8) 0.0350(9) 0.0486(10) -0.0121(7) 0.0031(7) -0.0009(6)
C64 0.0326(8) 0.0348(8) 0.0354(8) -0.0056(7) 0.0000(7) 0.0066(7)
C65 0.0318(8) 0.0283(7) 0.0290(8) -0.0013(6) 0.0081(6) 0.0023(6)
C66 0.0337(8) 0.0247(7) 0.0219(7) 0.0015(5) 0.0058(6) 0.0012(6)
C67 0.0355(8) 0.0294(8) 0.0258(7) 0.0016(6) 0.0058(6) 0.0009(6)
C68 0.0428(9) 0.0328(8) 0.0326(8) -0.0020(7) 0.0061(7) -0.0081(7)
C69 0.0601(11) 0.0234(8) 0.0327(8) -0.0017(6) 0.0102(8) -0.0038(7)
C70 0.0499(10) 0.0276(8) 0.0347(9) 0.0011(7) 0.0109(7) 0.0099(7)
C71 0.0360(9) 0.0297(8) 0.0309(8) 0.0003(6) 0.0060(6) 0.0023(6)
B1 0.0270(8) 0.0323(9) 0.0304(9) 0.0084(7) 0.0052(7) 0.0000(7)
B2 0.0365(9) 0.0269(8) 0.0266(8) 0.0039(7) 0.0103(7) -0.0046(7)
B3 0.0270(8) 0.0225(7) 0.0230(8) 0.0011(6) 0.0074(6) 0.0008(6)

loop_
_atom_type_symbol
_atom_type_description
_atom_type_scat_dispersion_real
_atom_type_scat_dispersion_imag
_atom_type_scat_source
C C 0.0181 0.0091 'International Tables Vol C Tables 4.2.6.8 and 6.1.1.4'
H H 0.0000 0.0000 'International Tables Vol C Tables 4.2.6.8 and 6.1.1.4'
B B 0.0090 0.0039 'International Tables Vol C Tables 4.2.6.8 and 6.1.1.4'
F F 0.0727 0.0534 'International Tables Vol C Tables 4.2.6.8 and 6.1.1.4'
Mg Mg 0.1719 0.1771 'International Tables Vol C Tables 4.2.6.8 and 6.1.1.4'
N N 0.0311 0.0180 'International Tables Vol C Tables 4.2.6.8 and 6.1.1.4'
P P 0.2955 0.4335 'International Tables Vol C Tables 4.2.6.8 and 6.1.1.4'

loop_
_geom_angle_atom_site_label_1
_geom_angle_atom_site_label_2
_geom_angle_atom_site_label_3
_geom_angle
_geom_angle_site_symmetry_1
_geom_angle_site_symmetry_3
_geom_angle_publ_flag
C30 P1 Mg1 121.60(6) . . ?
C30 P1 B1 111.06(8) . . ?
C36 P1 Mg1 119.50(6) . . ?
C36 P1 C30 97.43(7) . . ?
C36 P1 B1 112.27(8) . . ?
B1 P1 Mg1 95.60(6) . . ?
C42 P2 B2 102.12(8) . . ?
C42 P2 B3 117.18(7) . . ?
C48 P2 C42 104.20(7) . . ?
C48 P2 B2 106.70(8) . . ?
C48 P2 B3 110.48(7) . . ?
B2 P2 B3 115.06(7) . . ?
P1 Mg1 H2A 106.9(6) . . ?
P1 Mg1 H2B 152.2(5) . . ?
P1 Mg1 H2C 110.9(6) . . ?
H2A Mg1 H2B 46.6(7) . . ?
H2A Mg1 H2C 50.6(8) . . ?
H2B Mg1 H2C 48.6(8) . . ?
N1 Mg1 P1 94.86(4) . . ?
N1 Mg1 H2A 111.9(6) . . ?
N1 Mg1 H2B 103.2(5) . . ?
N1 Mg1 H2C 151.7(6) . . ?
N1 Mg1 N2 92.73(5) . . ?
N2 Mg1 P1 96.01(4) . . ?
N2 Mg1 H2A 144.2(6) . . ?
N2 Mg1 H2B 104.0(5) . . ?
N2 Mg1 H2C 95.8(6) . . ?
C2 N1 Mg1 112.40(10) . . ?
C2 N1 C6 118.32(12) . . ?
C6 N1 Mg1 128.96(9) . . ?
C4 N2 Mg1 111.82(10) . . ?
C4 N2 C18 117.44(12) . . ?
C18 N2 Mg1 129.88(9) . . ?
H1A C1 H1B 109.5 . . ?
H1A C1 H1C 109.5 . . ?
H1B C1 H1C 109.5 . . ?
C2 C1 H1A 109.5 . . ?
C2 C1 H1B 109.5 . . ?
C2 C1 H1C 109.5 . . ?
N1 C2 C1 123.85(14) . . ?
N1 C2 C3 122.85(13) . . ?
C3 C2 C1 113.27(13) . . ?
C2 C3 H3 105.4(10) . . ?
C2 C3 B1 110.54(12) . . ?
C4 C3 C2 119.41(13) . . ?
C4 C3 H3 106.6(10) . . ?
C4 C3 B1 112.13(13) . . ?
B1 C3 H3 100.7(10) . . ?
N2 C4 C3 122.49(13) . . ?
N2 C4 C5 123.50(14) . . ?
C3 C4 C5 114.00(13) . . ?
C4 C5 H5A 109.5 . . ?
C4 C5 H5B 109.5 . . ?
C4 C5 H5C 109.5 . . ?
H5A C5 H5B 109.5 . . ?
H5A C5 H5C 109.5 . . ?
H5B C5 H5C 109.5 . . ?
C7 C6 N1 119.40(14) . . ?
C11 C6 N1 119.54(14) . . ?
C11 C6 C7 121.05(14) . . ?
C6 C7 C13 123.40(14) . . ?
C8 C7 C6 118.07(15) . . ?
C8 C7 C13 118.51(15) . . ?
C7 C8 H8 119.1 . . ?
C9 C8 C7 121.81(17) . . ?
C9 C8 H8 119.1 . . ?
C8 C9 H9 120.3 . . ?
C8 C9 C10 119.35(16) . . ?
C10 C9 H9 120.3 . . ?
C9 C10 H10 119.2 . . ?
C9 C10 C11 121.57(17) . . ?
C11 C10 H10 119.2 . . ?
C6 C11 C16 122.97(15) . . ?
C10 C11 C6 118.07(16) . . ?
C10 C11 C16 118.87(15) . . ?
H12A C12 H12B 109.5 . . ?
H12A C12 H12C 109.5 . . ?
H12B C12 H12C 109.5 . . ?
C13 C12 H12A 109.5 . . ?
C13 C12 H12B 109.5 . . ?
C13 C12 H12C 109.5 . . ?
C7 C13 C12 109.74(14) . . ?
C7 C13 H13 108.2 . . ?
C7 C13 C14 112.75(14) . . ?
C12 C13 H13 108.2 . . ?
C12 C13 C14 109.59(15) . . ?
C14 C13 H13 108.2 . . ?
C13 C14 H14A 109.5 . . ?
C13 C14 H14B 109.5 . . ?
C13 C14 H14C 109.5 . . ?
H14A C14 H14B 109.5 . . ?
H14A C14 H14C 109.5 . . ?
H14B C14 H14C 109.5 . . ?
H15A C15 H15B 109.5 . . ?
H15A C15 H15C 109.5 . . ?
H15B C15 H15C 109.5 . . ?
C16 C15 H15A 109.5 . . ?
C16 C15 H15B 109.5 . . ?
C16 C15 H15C 109.5 . . ?
C11 C16 C15 112.21(16) . . ?
C11 C16 H16 107.7 . . ?
C11 C16 C17 109.54(14) . . ?
C15 C16 H16 107.7 . . ?
C17 C16 C15 111.68(17) . . ?
C17 C16 H16 107.7 . . ?
C16 C17 H17A 109.5 . . ?
C16 C17 H17B 109.5 . . ?
C16 C17 H17C 109.5 . . ?
H17A C17 H17B 109.5 . . ?
H17A C17 H17C 109.5 . . ?
H17B C17 H17C 109.5 . . ?
C19 C18 N2 118.84(14) . . ?
C23 C18 N2 120.06(14) . . ?
C23 C18 C19 121.09(15) . . ?
C18 C19 C25 123.50(15) . . ?
C20 C19 C18 118.36(17) . . ?
C20 C19 C25 118.09(17) . . ?
C19 C20 H20 119.4 . . ?
C21 C20 C19 121.13(18) . . ?
C21 C20 H20 119.4 . . ?
C20 C21 H21 120.0 . . ?
C20 C21 C22 120.00(16) . . ?
C22 C21 H21 120.0 . . ?
C21 C22 H22 119.4 . . ?
C21 C22 C23 121.29(18) . . ?
C23 C22 H22 119.4 . . ?
C18 C23 C22 118.03(17) . . ?
C18 C23 C28 122.87(14) . . ?
C22 C23 C28 119.10(16) . . ?
H24A C24 H24B 109.5 . . ?
H24A C24 H24C 109.5 . . ?
H24B C24 H24C 109.5 . . ?
C25 C24 H24A 109.5 . . ?
C25 C24 H24B 109.5 . . ?
C25 C24 H24C 109.5 . . ?
C19 C25 C24 109.41(17) . . ?
C19 C25 H25 108.0 . . ?
C19 C25 C26 112.29(19) . . ?
C24 C25 H25 108.0 . . ?
C24 C25 C26 111.0(2) . . ?
C26 C25 H25 108.0 . . ?
C25 C26 H26A 109.5 . . ?
C25 C26 H26B 109.5 . . ?
C25 C26 H26C 109.5 . . ?
H26A C26 H26B 109.5 . . ?
H26A C26 H26C 109.5 . . ?
H26B C26 H26C 109.5 . . ?
H27A C27 H27B 109.5 . . ?
H27A C27 H27C 109.5 . . ?
H27B C27 H27C 109.5 . . ?
C28 C27 H27A 109.5 . . ?
C28 C27 H27B 109.5 . . ?
C28 C27 H27C 109.5 . . ?
C23 C28 C27 110.53(15) . . ?
C23 C28 H28 108.1 . . ?
C23 C28 C29 111.68(17) . . ?
C27 C28 H28 108.1 . . ?
C27 C28 C29 110.27(18) . . ?
C29 C28 H28 108.1 . . ?
C28 C29 H29A 109.5 . . ?
C28 C29 H29B 109.5 . . ?
C28 C29 H29C 109.5 . . ?
H29A C29 H29B 109.5 . . ?
H29A C29 H29C 109.5 . . ?
H29B C29 H29C 109.5 . . ?
C31 C30 P1 119.99(13) . . ?
C31 C30 C35 118.65(16) . . ?
C35 C30 P1 121.01(13) . . ?
C30 C31 H31 119.9 . . ?
C32 C31 C30 120.19(17) . . ?
C32 C31 H31 119.9 . . ?
C31 C32 H32 119.6 . . ?
C33 C32 C31 120.86(18) . . ?
C33 C32 H32 119.6 . . ?
C32 C33 H33 120.3 . . ?
C32 C33 C34 119.45(18) . . ?
C34 C33 H33 120.3 . . ?
C33 C34 H34 120.0 . . ?
C33 C34 C35 120.06(19) . . ?
C35 C34 H34 120.0 . . ?
C30 C35 H35 119.6 . . ?
C34 C35 C30 120.77(18) . . ?
C34 C35 H35 119.6 . . ?
C37 C36 P1 118.66(14) . . ?
C41 C36 P1 122.37(13) . . ?
C41 C36 C37 118.57(17) . . ?
C36 C37 H37 119.6 . . ?
C38 C37 C36 120.8(2) . . ?
C38 C37 H37 119.6 . . ?
C37 C38 H38 119.9 . . ?
C39 C38 C37 120.3(2) . . ?
C39 C38 H38 119.9 . . ?
C38 C39 H39 120.1 . . ?
C38 C39 C40 119.83(19) . . ?
C40 C39 H39 120.1 . . ?
C39 C40 H40 119.9 . . ?
C39 C40 C41 120.3(2) . . ?
C41 C40 H40 119.9 . . ?
C36 C41 C40 120.28(19) . . ?
C36 C41 H41 119.9 . . ?
C40 C41 H41 119.9 . . ?
C43 C42 P2 120.36(13) . . ?
C47 C42 P2 121.50(13) . . ?
C47 C42 C43 117.98(15) . . ?
C42 C43 H43 119.5 . . ?
C42 C43 C44 120.93(17) . . ?
C44 C43 H43 119.5 . . ?
C43 C44 H44 119.8 . . ?
C45 C44 C43 120.48(18) . . ?
C45 C44 H44 119.8 . . ?
C44 C45 H45 120.4 . . ?
C44 C45 C46 119.30(17) . . ?
C46 C45 H45 120.4 . . ?
C45 C46 H46 119.7 . . ?
C45 C46 C47 120.59(18) . . ?
C47 C46 H46 119.7 . . ?
C42 C47 C46 120.71(17) . . ?
C42 C47 H47 119.6 . . ?
C46 C47 H47 119.6 . . ?
C49 C48 P2 121.73(12) . . ?
C53 C48 P2 120.13(12) . . ?
C53 C48 C49 118.13(15) . . ?
C48 C49 H49 119.6 . . ?
C50 C49 C48 120.70(16) . . ?
C50 C49 H49 119.6 . . ?
C49 C50 H50 119.7 . . ?
C51 C50 C49 120.55(17) . . ?
C51 C50 H50 119.7 . . ?
C50 C51 H51 120.3 . . ?
C50 C51 C52 119.47(16) . . ?
C52 C51 H51 120.3 . . ?
C51 C52 H52 119.8 . . ?
C51 C52 C53 120.44(17) . . ?
C53 C52 H52 119.8 . . ?
C48 C53 H53 119.7 . . ?
C52 C53 C48 120.69(16) . . ?
C52 C53 H53 119.7 . . ?
C55 C54 C59 112.73(14) . . ?
C55 C54 B3 124.16(13) . . ?
C59 C54 B3 122.96(13) . . ?
F1 C55 C54 121.33(14) . . ?
F1 C55 C56 114.34(14) . . ?
C56 C55 C54 124.32(15) . . ?
F2 C56 C55 120.61(15) . . ?
F2 C56 C57 119.72(15) . . ?
C57 C56 C55 119.67(15) . . ?
F3 C57 C56 120.27(16) . . ?
F3 C57 C58 120.86(16) . . ?
C58 C57 C56 118.85(15) . . ?
F4 C58 C57 119.77(15) . . ?
F4 C58 C59 120.56(15) . . ?
C57 C58 C59 119.63(15) . . ?
F5 C59 C54 119.69(14) . . ?
F5 C59 C58 115.52(14) . . ?
C58 C59 C54 124.68(15) . . ?
C61 C60 C65 113.23(14) . . ?
C61 C60 B3 126.77(14) . . ?
C65 C60 B3 119.99(13) . . ?
F6 C61 C60 121.52(14) . . ?
F6 C61 C62 114.74(14) . . ?
C62 C61 C60 123.70(15) . . ?
F7 C62 C61 120.10(16) . . ?
F7 C62 C63 119.65(15) . . ?
C63 C62 C61 120.20(15) . . ?
F8 C63 C62 120.34(17) . . ?
F8 C63 C64 120.61(17) . . ?
C62 C63 C64 119.04(15) . . ?
F9 C64 C63 120.35(16) . . ?
F9 C64 C65 120.90(16) . . ?
C65 C64 C63 118.73(16) . . ?
F10 C65 C60 118.58(14) . . ?
F10 C65 C64 116.32(15) . . ?
C64 C65 C60 125.07(15) . . ?
C67 C66 C71 112.29(14) . . ?
C67 C66 B3 120.92(14) . . ?
C71 C66 B3 126.16(14) . . ?
F11 C67 C66 119.34(14) . . ?
F11 C67 C68 114.92(15) . . ?
C68 C67 C66 125.48(16) . . ?
F12 C68 C67 120.72(17) . . ?
F12 C68 C69 119.87(16) . . ?
C69 C68 C67 119.34(17) . . ?
F13 C69 C68 120.78(18) . . ?
F13 C69 C70 120.81(17) . . ?
C70 C69 C68 118.36(16) . . ?
F14 C70 C69 119.87(16) . . ?
F14 C70 C71 119.84(17) . . ?
C69 C70 C71 120.27(16) . . ?
F15 C71 C66 121.73(15) . . ?
F15 C71 C70 114.01(15) . . ?
C70 C71 C66 124.19(16) . . ?
P1 B1 H1D 110.9(11) . . ?
P1 B1 H1E 111.3(11) . . ?
C3 B1 P1 110.30(10) . . ?
C3 B1 H1D 105.8(11) . . ?
C3 B1 H1E 105.9(11) . . ?
H1D B1 H1E 112.2(15) . . ?
P2 B2 H2A 110.3(11) . . ?
P2 B2 H2B 115.6(11) . . ?
P2 B2 H2C 103.3(11) . . ?
H2A B2 H2B 109.5(16) . . ?
H2A B2 H2C 108.2(15) . . ?
H2B B2 H2C 109.5(15) . . ?
C54 B3 P2 110.68(10) . . ?
C54 B3 C66 109.84(12) . . ?
C60 B3 P2 103.54(10) . . ?
C60 B3 C54 113.11(12) . . ?
C60 B3 C66 112.61(12) . . ?
C66 B3 P2 106.73(9) . . ?

loop_
_geom_bond_atom_site_label_1
_geom_bond_atom_site_label_2
_geom_bond_distance
_geom_bond_site_symmetry_2
_geom_bond_publ_flag
P1 Mg1 2.5701(6) . ?
P1 C30 1.8389(17) . ?
P1 C36 1.8358(17) . ?
P1 B1 1.9791(18) . ?
P2 C42 1.8403(15) . ?
P2 C48 1.8339(16) . ?
P2 B2 1.9251(17) . ?
P2 B3 2.1100(16) . ?
Mg1 H2A 2.15(2) . ?
Mg1 H2B 2.29(2) . ?
Mg1 H2C 1.99(2) . ?
Mg1 N1 2.0986(13) . ?
Mg1 N2 2.1057(13) . ?
F1 C55 1.3450(18) . ?
F2 C56 1.3381(19) . ?
F3 C57 1.3430(19) . ?
F4 C58 1.3421(19) . ?
F5 C59 1.3453(18) . ?
F6 C61 1.3541(19) . ?
F7 C62 1.3456(19) . ?
F8 C63 1.336(2) . ?
F9 C64 1.335(2) . ?
F10 C65 1.3492(19) . ?
F11 C67 1.3542(19) . ?
F12 C68 1.343(2) . ?
F13 C69 1.338(2) . ?
F14 C70 1.345(2) . ?
F15 C71 1.347(2) . ?
N1 C2 1.2950(19) . ?
N1 C6 1.4567(19) . ?
N2 C4 1.293(2) . ?
N2 C18 1.4558(18) . ?
C1 H1A 0.9600 . ?
C1 H1B 0.9600 . ?
C1 H1C 0.9600 . ?
C1 C2 1.502(2) . ?
C2 C3 1.494(2) . ?
C3 H3 0.976(17) . ?
C3 C4 1.488(2) . ?
C3 B1 1.726(2) . ?
C4 C5 1.504(2) . ?
C5 H5A 0.9600 . ?
C5 H5B 0.9600 . ?
C5 H5C 0.9600 . ?
C6 C7 1.406(2) . ?
C6 C11 1.403(2) . ?
C7 C8 1.395(2) . ?
C7 C13 1.519(2) . ?
C8 H8 0.9300 . ?
C8 C9 1.375(3) . ?
C9 H9 0.9300 . ?
C9 C10 1.381(3) . ?
C10 H10 0.9300 . ?
C10 C11 1.399(2) . ?
C11 C16 1.515(2) . ?
C12 H12A 0.9600 . ?
C12 H12B 0.9600 . ?
C12 H12C 0.9600 . ?
C12 C13 1.530(2) . ?
C13 H13 0.9800 . ?
C13 C14 1.534(3) . ?
C14 H14A 0.9600 . ?
C14 H14B 0.9600 . ?
C14 H14C 0.9600 . ?
C15 H15A 0.9600 . ?
C15 H15B 0.9600 . ?
C15 H15C 0.9600 . ?
C15 C16 1.530(3) . ?
C16 H16 0.9800 . ?
C16 C17 1.527(3) . ?
C17 H17A 0.9600 . ?
C17 H17B 0.9600 . ?
C17 H17C 0.9600 . ?
C18 C19 1.401(2) . ?
C18 C23 1.398(2) . ?
C19 C20 1.400(2) . ?
C19 C25 1.515(3) . ?
C20 H20 0.9300 . ?
C20 C21 1.368(3) . ?
C21 H21 0.9300 . ?
C21 C22 1.377(3) . ?
C22 H22 0.9300 . ?
C22 C23 1.401(2) . ?
C23 C28 1.509(3) . ?
C24 H24A 0.9600 . ?
C24 H24B 0.9600 . ?
C24 H24C 0.9600 . ?
C24 C25 1.528(3) . ?
C25 H25 0.9800 . ?
C25 C26 1.529(3) . ?
C26 H26A 0.9600 . ?
C26 H26B 0.9600 . ?
C26 H26C 0.9600 . ?
C27 H27A 0.9600 . ?
C27 H27B 0.9600 . ?
C27 H27C 0.9600 . ?
C27 C28 1.523(3) . ?
C28 H28 0.9800 . ?
C28 C29 1.527(3) . ?
C29 H29A 0.9600 . ?
C29 H29B 0.9600 . ?
C29 H29C 0.9600 . ?
C30 C31 1.393(2) . ?
C30 C35 1.394(2) . ?
C31 H31 0.9300 . ?
C31 C32 1.387(3) . ?
C32 H32 0.9300 . ?
C32 C33 1.378(3) . ?
C33 H33 0.9300 . ?
C33 C34 1.387(3) . ?
C34 H34 0.9300 . ?
C34 C35 1.387(3) . ?
C35 H35 0.9300 . ?
C36 C37 1.395(2) . ?
C36 C41 1.389(3) . ?
C37 H37 0.9300 . ?
C37 C38 1.387(3) . ?
C38 H38 0.9300 . ?
C38 C39 1.375(4) . ?
C39 H39 0.9300 . ?
C39 C40 1.381(3) . ?
C40 H40 0.9300 . ?
C40 C41 1.397(3) . ?
C41 H41 0.9300 . ?
C42 C43 1.387(2) . ?
C42 C47 1.384(2) . ?
C43 H43 0.9300 . ?
C43 C44 1.387(3) . ?
C44 H44 0.9300 . ?
C44 C45 1.370(3) . ?
C45 H45 0.9300 . ?
C45 C46 1.372(3) . ?
C46 H46 0.9300 . ?
C46 C47 1.389(3) . ?
C47 H47 0.9300 . ?
C48 C49 1.400(2) . ?
C48 C53 1.392(2) . ?
C49 H49 0.9300 . ?
C49 C50 1.382(2) . ?
C50 H50 0.9300 . ?
C50 C51 1.380(3) . ?
C51 H51 0.9300 . ?
C51 C52 1.380(3) . ?
C52 H52 0.9300 . ?
C52 C53 1.388(3) . ?
C53 H53 0.9300 . ?
C54 C55 1.389(2) . ?
C54 C59 1.391(2) . ?
C54 B3 1.649(2) . ?
C55 C56 1.387(2) . ?
C56 C57 1.369(2) . ?
C57 C58 1.369(2) . ?
C58 C59 1.379(2) . ?
C60 C61 1.388(2) . ?
C60 C65 1.394(2) . ?
C60 B3 1.636(2) . ?
C61 C62 1.384(2) . ?
C62 C63 1.370(3) . ?
C63 C64 1.381(3) . ?
C64 C65 1.378(2) . ?
C66 C67 1.389(2) . ?
C66 C71 1.391(2) . ?
C66 B3 1.655(2) . ?
C67 C68 1.380(2) . ?
C68 C69 1.375(3) . ?
C69 C70 1.369(3) . ?
C70 C71 1.388(2) . ?
B1 H1D 1.17(2) . ?
B1 H1E 1.16(2) . ?
B2 H2A 1.08(2) . ?
B2 H2B 1.07(2) . ?
B2 H2C 1.11(2) . ?
